data_4065309
loop_
_publ_author_name
'G\'omez-Su\'arez, Adri\'an'
'Ram\'on, Rub\'en S.'
'Songis, Olivier'
'Slawin, Alexandra M. Z.'
'Cazin, Catherine S. J.'
'Nolan, Steven P.'

_publ_section_title
;
 Influence of a Very BulkyN-Heterocyclic Carbene in Gold-Mediated
 Catalysis
;
_journal_issue 20
_journal_name_full Organometallics
_journal_page_first 5463
_journal_paper_doi 10.1021/om200705y
_journal_volume 30
_journal_year 2011
_chemical_formula_moiety 'C69 H56 Au Cl N2,C H2 Cl2'
_chemical_formula_sum 'C70 H58 Au Cl3 N2'
_chemical_formula_weight 1230.50
_chemical_name_systematic
; 
 ? 
;
_space_group_IT_number 14
_symmetry_cell_setting monoclinic
_symmetry_space_group_name_Hall '-P 2ybc'
_symmetry_space_group_name_H-M 'P 1 21/c 1'
_atom_sites_solution_hydrogens geom
_atom_sites_solution_primary direct
_atom_sites_solution_secondary difmap
_audit_creation_method SHELXL-97
_cell_angle_alpha 90.00
_cell_angle_beta 91.760(4)
_cell_angle_gamma 90.00
_cell_formula_units_Z 4
_cell_length_a 12.8145(19)
_cell_length_b 18.617(3)
_cell_length_c 24.148(4)
_cell_measurement_reflns_used 13533
_cell_measurement_temperature 93(2)
_cell_measurement_theta_max 28.9
_cell_measurement_theta_min 2.0
_cell_volume 5758.2(16)
_computing_cell_refinement 'CrystalClear (Rigaku Corp., 2004)'
_computing_data_collection 'CrystalClear (Rigaku Corp., 2004)'
_computing_data_reduction 'CrystalClear (Rigaku Corp., 2004)'
_computing_molecular_graphics 'Bruker SHELXTL'
_computing_publication_material 'Bruker SHELXTL'
_computing_structure_refinement 'SHELXL-97 (Sheldrick, 1997)'
_computing_structure_solution 'SHELXS-97 (Sheldrick, 1990)'
_diffrn_ambient_temperature 93(2)
_diffrn_measured_fraction_theta_full 0.999
_diffrn_measured_fraction_theta_max 0.997
_diffrn_measurement_device_type CCD
_diffrn_measurement_method '\w and \f scans'
_diffrn_radiation_monochromator confocal
_diffrn_radiation_source 'rotating anode'
_diffrn_radiation_type MoK\a
_diffrn_radiation_wavelength 0.71073
_diffrn_reflns_av_R_equivalents 0.1030
_diffrn_reflns_av_sigmaI/netI 0.1366
_diffrn_reflns_limit_h_max 14
_diffrn_reflns_limit_h_min -15
_diffrn_reflns_limit_k_max 22
_diffrn_reflns_limit_k_min -15
_diffrn_reflns_limit_l_max 29
_diffrn_reflns_limit_l_min -29
_diffrn_reflns_number 35870
_diffrn_reflns_theta_full 25.30
_diffrn_reflns_theta_max 25.35
_diffrn_reflns_theta_min 2.01
_exptl_absorpt_coefficient_mu 2.738
_exptl_absorpt_correction_T_max 1.000
_exptl_absorpt_correction_T_min 0.628
_exptl_absorpt_correction_type multi-scan
_exptl_absorpt_process_details 'Jacobson, R. (1998) Private communication'
_exptl_crystal_colour Colorless
_exptl_crystal_density_diffrn 1.419
_exptl_crystal_density_method 'not measured'
_exptl_crystal_description Prism
_exptl_crystal_F_000 2488
_exptl_crystal_size_max 0.05
_exptl_crystal_size_mid 0.03
_exptl_crystal_size_min 0.03
_refine_diff_density_max 1.292
_refine_diff_density_min -1.523
_refine_diff_density_rms 0.192
_refine_ls_extinction_method none
_refine_ls_goodness_of_fit_ref 1.045
_refine_ls_hydrogen_treatment constr
_refine_ls_matrix_type full
_refine_ls_number_parameters 685
_refine_ls_number_reflns 10532
_refine_ls_number_restraints 18
_refine_ls_restrained_S_all 1.045
_refine_ls_R_factor_all 0.1228
_refine_ls_R_factor_gt 0.0587
_refine_ls_shift/su_max 0.008
_refine_ls_shift/su_mean 0.001
_refine_ls_structure_factor_coef Fsqd
_refine_ls_weighting_details 'calc w=1/[\s^2^(Fo^2^)+(0.0722P)^2^+0.0000P] where P=(Fo^2^+2Fc^2^)/3'
_refine_ls_weighting_scheme calc
_refine_ls_wR_factor_gt 0.1446
_refine_ls_wR_factor_ref 0.1883
_reflns_number_gt 6034
_reflns_number_total 10532
_reflns_threshold_expression >2sigma(I)
_cod_data_source_file om200705y_si_004.cif
_cod_data_source_block C1
_cod_depositor_comments
;
The following automatic conversions were performed:

'_symmetry_cell_setting' value 'Monoclinic' changed to 'monoclinic'
according to /home/saulius/struct/CIF-dictionaries/cif_core.dic
dictionary named 'cif_core.dic' version 2.4.1 from 2010-06-29.

Automatic conversion script
Id: cif_fix_values 1715 2011-07-08 13:25:40Z adriana 
;
_cod_original_cell_volume 5758.0(15)
_cod_original_sg_symbol_H-M P2(1)/c
_cod_database_code 4065309

loop_
_symmetry_equiv_pos_as_xyz
'x, y, z'
'-x, y+1/2, -z+1/2'
'-x, -y, -z'
'x, -y-1/2, z-1/2'

loop_
_atom_site_label
_atom_site_type_symbol
_atom_site_fract_x
_atom_site_fract_y
_atom_site_fract_z
_atom_site_U_iso_or_equiv
_atom_site_adp_type
_atom_site_occupancy
_atom_site_symmetry_multiplicity
_atom_site_calc_flag
_atom_site_refinement_flags
Au1 Au 0.38690(2) 0.249308(17) 0.248784(12) 0.02653(15) Uani 1 1 d .
Cl1 Cl 0.48983(18) 0.34876(13) 0.24843(11) 0.0481(7) Uani 1 1 d .
C1 C 0.2959(6) 0.1629(4) 0.2468(3) 0.0204(18) Uani 1 1 d .
N2 N 0.3280(5) 0.0948(3) 0.2462(3) 0.0228(15) Uani 1 1 d .
C3 C 0.2435(6) 0.0494(5) 0.2431(3) 0.0270(19) Uani 1 1 d U
H3A H 0.2449 -0.0016 0.2428 0.032 Uiso 1 1 calc R
C4 C 0.1569(7) 0.0923(4) 0.2407(3) 0.030(2) Uani 1 1 d .
H4A H 0.0864 0.0768 0.2376 0.036 Uiso 1 1 calc R
N5 N 0.1908(4) 0.1608(3) 0.2435(2) 0.0187(15) Uani 1 1 d .
C6 C 0.4344(5) 0.0707(4) 0.2520(3) 0.0210(18) Uani 1 1 d .
C7 C 0.4801(6) 0.0619(4) 0.3036(3) 0.0238(19) Uani 1 1 d .
C8 C 0.5835(6) 0.0383(4) 0.3075(3) 0.029(2) Uani 1 1 d .
H8A H 0.6157 0.0318 0.3431 0.035 Uiso 1 1 calc R
C9 C 0.6407(6) 0.0241(4) 0.2605(3) 0.0249(19) Uani 1 1 d .
C10 C 0.5915(6) 0.0370(5) 0.2083(3) 0.030(2) Uani 1 1 d .
H10A H 0.6304 0.0304 0.1758 0.036 Uiso 1 1 calc R
C11 C 0.4893(6) 0.0586(4) 0.2029(3) 0.0228(19) Uani 1 1 d .
C12 C 0.4158(6) 0.0754(4) 0.3551(3) 0.0257(19) Uani 1 1 d .
H12A H 0.3654 0.1144 0.3445 0.031 Uiso 1 1 calc R
C13 C 0.3493(6) 0.0117(5) 0.3702(3) 0.031(2) Uani 1 1 d .
C14 C 0.3736(6) -0.0573(5) 0.3542(3) 0.028(2) Uani 1 1 d .
H14A H 0.4352 -0.0657 0.3343 0.034 Uiso 1 1 calc R
C15 C 0.3086(7) -0.1154(5) 0.3671(4) 0.041(2) Uani 1 1 d .
H15A H 0.3272 -0.1626 0.3561 0.049 Uiso 1 1 calc R
C16 C 0.2202(7) -0.1049(5) 0.3949(4) 0.041(2) Uani 1 1 d .
H16A H 0.1767 -0.1446 0.4031 0.049 Uiso 1 1 calc R
C17 C 0.1919(7) -0.0352(5) 0.4119(3) 0.035(2) Uani 1 1 d .
H17A H 0.1296 -0.0279 0.4315 0.042 Uiso 1 1 calc R
C18 C 0.2563(6) 0.0229(5) 0.3996(3) 0.034(2) Uani 1 1 d .
H18A H 0.2379 0.0700 0.4110 0.040 Uiso 1 1 calc R
C19 C 0.4822(6) 0.1056(5) 0.4025(3) 0.028(2) Uani 1 1 d .
C20 C 0.5028(7) 0.1792(5) 0.4042(4) 0.038(2) Uani 1 1 d .
H20A H 0.4722 0.2103 0.3770 0.046 Uiso 1 1 calc R
C21 C 0.5686(8) 0.2067(6) 0.4462(4) 0.052(3) Uani 1 1 d .
H21A H 0.5833 0.2567 0.4473 0.062 Uiso 1 1 calc R
C22 C 0.6118(7) 0.1627(6) 0.4854(4) 0.046(3) Uani 1 1 d .
H22A H 0.6568 0.1822 0.5136 0.055 Uiso 1 1 calc R
C23 C 0.5912(6) 0.0902(5) 0.4848(3) 0.033(2) Uani 1 1 d .
H23A H 0.6202 0.0600 0.5130 0.039 Uiso 1 1 calc R
C24 C 0.5274(6) 0.0610(5) 0.4426(3) 0.031(2) Uani 1 1 d .
H24A H 0.5150 0.0107 0.4413 0.037 Uiso 1 1 calc R
C25 C 0.7498(6) -0.0046(6) 0.2655(4) 0.056(3) Uani 1 1 d .
H25A H 0.7700 -0.0101 0.3048 0.084 Uiso 1 1 calc R
H25B H 0.7977 0.0289 0.2480 0.084 Uiso 1 1 calc R
H25C H 0.7531 -0.0514 0.2471 0.084 Uiso 1 1 calc R
C26 C 0.4354(7) 0.0737(6) 0.1469(3) 0.041(2) Uani 1 1 d .
H26A H 0.3899 0.1166 0.1524 0.049 Uiso 1 1 calc R
C27 C 0.5154(7) 0.0956(6) 0.1032(3) 0.039(2) Uani 1 1 d .
C28 C 0.5611(10) 0.1614(6) 0.1064(4) 0.069(4) Uani 1 1 d .
H28A H 0.5393 0.1942 0.1339 0.083 Uiso 1 1 calc R
C29 C 0.6391(10) 0.1823(6) 0.0706(4) 0.081(4) Uani 1 1 d .
H29A H 0.6718 0.2280 0.0742 0.097 Uiso 1 1 calc R
C30 C 0.6668(8) 0.1356(6) 0.0305(4) 0.057(3) Uani 1 1 d .
H30A H 0.7177 0.1497 0.0048 0.068 Uiso 1 1 calc R
C31 C 0.6224(7) 0.0672(6) 0.0261(4) 0.046(3) Uani 1 1 d .
H31A H 0.6441 0.0349 -0.0017 0.055 Uiso 1 1 calc R
C32 C 0.5465(6) 0.0470(4) 0.0625(3) 0.0247(19) Uani 1 1 d .
H32A H 0.5156 0.0007 0.0599 0.030 Uiso 1 1 calc R
C33 C 0.3629(6) 0.0124(6) 0.1301(3) 0.040(3) Uani 1 1 d .
C34 C 0.3868(7) -0.0575(5) 0.1413(3) 0.036(2) Uani 1 1 d .
H34A H 0.4520 -0.0688 0.1590 0.043 Uiso 1 1 calc R
C35 C 0.3172(8) -0.1132(6) 0.1271(4) 0.052(3) Uani 1 1 d .
H35A H 0.3368 -0.1618 0.1337 0.063 Uiso 1 1 calc R
C36 C 0.2210(8) -0.0976(7) 0.1038(4) 0.055(3) Uani 1 1 d .
H36A H 0.1721 -0.1348 0.0958 0.066 Uiso 1 1 calc R
C37 C 0.1970(8) -0.0285(8) 0.0926(4) 0.062(3) Uani 1 1 d .
H37A H 0.1310 -0.0179 0.0756 0.075 Uiso 1 1 calc R
C38 C 0.2652(7) 0.0283(6) 0.1048(3) 0.046(3) Uani 1 1 d .
H38A H 0.2461 0.0765 0.0963 0.056 Uiso 1 1 calc R
C39 C 0.1238(5) 0.2221(5) 0.2460(3) 0.0175(17) Uani 1 1 d U
C40 C 0.0951(6) 0.2595(4) 0.1972(3) 0.027(2) Uani 1 1 d .
C41 C 0.0274(6) 0.3167(5) 0.2003(3) 0.036(2) Uani 1 1 d .
H41A H 0.0056 0.3408 0.1673 0.043 Uiso 1 1 calc R
C42 C -0.0101(7) 0.3399(5) 0.2513(4) 0.038(2) Uani 1 1 d .
C43 C 0.0245(6) 0.3037(5) 0.2985(3) 0.033(2) Uani 1 1 d .
H43A H -0.0012 0.3186 0.3332 0.040 Uiso 1 1 calc R
C44 C 0.0940(7) 0.2471(5) 0.2981(3) 0.033(2) Uani 1 1 d .
C45 C 0.1338(7) 0.2343(5) 0.1408(3) 0.029(2) Uani 1 1 d .
H45A H 0.1986 0.2056 0.1486 0.034 Uiso 1 1 calc R
C46 C 0.1669(6) 0.2997(5) 0.1062(3) 0.028(2) Uani 1 1 d .
C47 C 0.2678(7) 0.3247(5) 0.1127(3) 0.043(3) Uani 1 1 d .
H47A H 0.3148 0.3009 0.1378 0.052 Uiso 1 1 calc R
C48 C 0.3021(8) 0.3835(6) 0.0835(4) 0.053(3) Uani 1 1 d .
H48A H 0.3722 0.3997 0.0875 0.064 Uiso 1 1 calc R
C49 C 0.2312(10) 0.4183(5) 0.0481(4) 0.056(3) Uani 1 1 d .
H49A H 0.2517 0.4607 0.0295 0.067 Uiso 1 1 calc R
C50 C 0.1322(8) 0.3922(6) 0.0398(4) 0.046(3) Uani 1 1 d .
H50A H 0.0856 0.4151 0.0141 0.055 Uiso 1 1 calc R
C51 C 0.0996(7) 0.3322(5) 0.0689(3) 0.040(3) Uani 1 1 d .
H51A H 0.0310 0.3139 0.0629 0.048 Uiso 1 1 calc R
C52 C 0.0597(7) 0.1858(5) 0.1098(3) 0.033(2) Uani 1 1 d .
C53 C 0.0807(8) 0.1620(6) 0.0564(4) 0.047(3) Uani 1 1 d .
H53A H 0.1416 0.1790 0.0392 0.057 Uiso 1 1 calc R
C54 C 0.0168(10) 0.1152(6) 0.0282(4) 0.062(3) Uani 1 1 d .
H54A H 0.0312 0.1033 -0.0091 0.075 Uiso 1 1 calc R
C55 C -0.0700(10) 0.0840(7) 0.0531(5) 0.085(4) Uani 1 1 d .
H55A H -0.1128 0.0500 0.0339 0.102 Uiso 1 1 calc R
C56 C -0.0906(8) 0.1044(7) 0.1059(5) 0.072(4) Uani 1 1 d .
H56A H -0.1486 0.0840 0.1238 0.087 Uiso 1 1 calc R
C57 C -0.0274(8) 0.1553(7) 0.1345(4) 0.063(3) Uani 1 1 d .
H57A H -0.0442 0.1691 0.1710 0.075 Uiso 1 1 calc R
C58 C -0.0868(8) 0.4008(6) 0.2534(4) 0.065(4) Uani 1 1 d .
H58A H -0.1047 0.4097 0.2920 0.097 Uiso 1 1 calc R
H58B H -0.1501 0.3882 0.2318 0.097 Uiso 1 1 calc R
H58C H -0.0556 0.4441 0.2379 0.097 Uiso 1 1 calc R
C59 C 0.1335(6) 0.2133(4) 0.3523(3) 0.0247(19) Uani 1 1 d .
H59A H 0.1752 0.1704 0.3414 0.030 Uiso 1 1 calc R
C60 C 0.0433(6) 0.1835(5) 0.3860(3) 0.034(2) Uani 1 1 d .
C61 C 0.0098(7) 0.1136(5) 0.3778(4) 0.034(2) Uani 1 1 d .
H61A H 0.0429 0.0842 0.3514 0.041 Uiso 1 1 calc R
C62 C -0.0724(7) 0.0855(6) 0.4080(4) 0.054(3) Uani 1 1 d .
H62A H -0.0942 0.0373 0.4020 0.065 Uiso 1 1 calc R
C63 C -0.1214(8) 0.1267(6) 0.4457(4) 0.052(3) Uani 1 1 d U
H63A H -0.1773 0.1074 0.4659 0.062 Uiso 1 1 calc R
C64 C -0.0892(7) 0.1972(6) 0.4546(3) 0.047(3) Uani 1 1 d .
H64A H -0.1235 0.2264 0.4806 0.057 Uiso 1 1 calc R
C65 C -0.0064(8) 0.2247(5) 0.4250(4) 0.039(2) Uani 1 1 d .
H65A H 0.0163 0.2725 0.4318 0.047 Uiso 1 1 calc R
C66 C 0.2087(6) 0.2612(4) 0.3851(3) 0.025(2) Uani 1 1 d .
C67 C 0.2439(7) 0.2411(5) 0.4383(3) 0.031(2) Uani 1 1 d .
H67A H 0.2189 0.1979 0.4543 0.037 Uiso 1 1 calc R
C68 C 0.3147(7) 0.2833(6) 0.4680(4) 0.043(2) Uani 1 1 d .
H68A H 0.3362 0.2689 0.5043 0.051 Uiso 1 1 calc R
C69 C 0.3540(8) 0.3441(6) 0.4470(4) 0.059(3) Uani 1 1 d .
H69A H 0.4042 0.3716 0.4675 0.071 Uiso 1 1 calc R
C70 C 0.3196(8) 0.3652(5) 0.3952(4) 0.056(3) Uani 1 1 d .
H70A H 0.3447 0.4090 0.3804 0.067 Uiso 1 1 calc R
C71 C 0.2494(7) 0.3245(6) 0.3640(4) 0.049(3) Uani 1 1 d .
H71A H 0.2288 0.3398 0.3277 0.059 Uiso 1 1 calc R
C81 C 0.6859(7) 0.2147(6) 0.2703(4) 0.048(3) Uani 1 1 d .
H81A H 0.6546 0.2632 0.2727 0.057 Uiso 1 1 calc R
H81B H 0.6284 0.1792 0.2681 0.057 Uiso 1 1 calc R
Cl2 Cl 0.7585(3) 0.2091(2) 0.21047(12) 0.0837(11) Uani 1 1 d .
Cl3 Cl 0.7631(2) 0.19833(19) 0.32971(12) 0.0788(10) Uani 1 1 d .

loop_
_atom_site_aniso_label
_atom_site_aniso_U_11
_atom_site_aniso_U_22
_atom_site_aniso_U_33
_atom_site_aniso_U_23
_atom_site_aniso_U_13
_atom_site_aniso_U_12
Au1 0.0263(2) 0.0224(2) 0.0306(2) 0.00197(15) -0.00470(17) -0.00284(14)
Cl1 0.0491(14) 0.0319(15) 0.0627(16) 0.0091(13) -0.0061(13) -0.0149(12)
C1 0.032(5) 0.012(5) 0.016(4) 0.008(3) -0.003(4) -0.005(4)
N2 0.026(4) 0.014(4) 0.028(4) 0.000(3) -0.014(3) -0.005(3)
C3 0.028(2) 0.026(2) 0.027(2) 0.0001(10) 0.0004(10) -0.0003(10)
C4 0.042(5) 0.020(5) 0.028(5) -0.007(4) 0.003(4) -0.013(4)
N5 0.007(3) 0.020(4) 0.028(4) -0.005(3) -0.006(3) -0.003(3)
C6 0.005(4) 0.026(5) 0.032(5) 0.004(4) -0.003(4) 0.000(3)
C7 0.038(5) 0.007(4) 0.026(4) 0.009(4) -0.007(4) 0.001(4)
C8 0.034(5) 0.031(6) 0.022(4) 0.005(4) -0.009(4) 0.000(4)
C9 0.039(5) 0.005(4) 0.031(5) 0.006(4) 0.002(4) 0.006(4)
C10 0.040(5) 0.031(6) 0.021(4) -0.002(4) 0.007(4) 0.001(4)
C11 0.025(4) 0.017(5) 0.026(4) -0.006(4) 0.001(4) 0.005(4)
C12 0.037(5) 0.025(5) 0.015(4) 0.004(4) 0.000(4) 0.001(4)
C13 0.030(5) 0.035(6) 0.027(5) 0.020(4) -0.007(4) -0.009(4)
C14 0.029(5) 0.024(5) 0.031(5) -0.001(4) 0.003(4) 0.003(4)
C15 0.045(6) 0.040(7) 0.037(5) -0.003(5) 0.001(5) 0.001(5)
C16 0.041(6) 0.045(7) 0.034(5) 0.013(5) -0.018(5) -0.011(5)
C17 0.032(5) 0.039(6) 0.035(5) 0.008(5) -0.004(4) -0.005(5)
C18 0.041(5) 0.031(6) 0.029(5) 0.009(4) 0.003(4) 0.004(4)
C19 0.014(4) 0.052(6) 0.017(4) 0.012(4) 0.007(4) -0.002(4)
C20 0.050(6) 0.024(6) 0.041(5) 0.003(5) -0.007(5) -0.011(5)
C21 0.076(7) 0.026(6) 0.052(6) 0.000(5) -0.023(6) -0.012(5)
C22 0.053(6) 0.041(7) 0.042(6) 0.008(5) -0.010(5) -0.015(5)
C23 0.033(5) 0.040(7) 0.025(5) 0.013(4) -0.002(4) 0.005(4)
C24 0.038(5) 0.027(6) 0.027(5) -0.004(4) -0.002(4) -0.006(4)
C25 0.033(5) 0.099(10) 0.036(6) -0.002(6) 0.001(5) 0.025(6)
C26 0.041(5) 0.065(7) 0.015(4) -0.002(5) -0.007(4) 0.016(5)
C27 0.037(5) 0.049(7) 0.032(5) -0.002(5) -0.006(4) 0.020(5)
C28 0.140(11) 0.027(7) 0.042(6) 0.005(5) 0.014(7) 0.016(7)
C29 0.153(12) 0.054(8) 0.039(6) 0.009(6) 0.041(8) -0.027(8)
C30 0.070(8) 0.068(9) 0.031(6) 0.013(6) -0.002(6) -0.021(7)
C31 0.049(6) 0.064(8) 0.025(5) -0.010(5) -0.010(5) 0.008(6)
C32 0.037(5) 0.011(5) 0.027(4) 0.001(4) 0.004(4) 0.001(4)
C33 0.024(5) 0.076(9) 0.019(4) -0.002(5) -0.006(4) 0.006(5)
C34 0.030(5) 0.049(7) 0.029(5) -0.004(5) 0.000(4) 0.010(5)
C35 0.052(7) 0.057(8) 0.048(6) -0.011(6) 0.008(6) -0.010(6)
C36 0.040(7) 0.083(10) 0.042(6) -0.027(6) 0.019(6) -0.023(6)
C37 0.040(6) 0.100(11) 0.046(7) -0.028(7) -0.002(5) -0.001(7)
C38 0.042(6) 0.074(9) 0.023(5) -0.010(5) 0.006(5) 0.022(6)
C39 0.0174(19) 0.0172(19) 0.0180(19) -0.0004(10) 0.0009(10) 0.0008(10)
C40 0.016(4) 0.040(6) 0.025(5) 0.008(4) 0.006(4) 0.008(4)
C41 0.018(4) 0.062(7) 0.027(5) 0.010(5) -0.003(4) 0.012(4)
C42 0.034(5) 0.044(7) 0.037(5) -0.001(5) 0.002(5) 0.011(5)
C43 0.029(5) 0.049(7) 0.022(4) -0.002(4) -0.006(4) 0.009(5)
C44 0.031(5) 0.051(7) 0.016(4) 0.016(4) -0.010(4) 0.004(4)
C45 0.033(5) 0.029(6) 0.024(5) -0.001(4) -0.002(4) 0.009(4)
C46 0.033(5) 0.033(6) 0.018(4) -0.008(4) 0.005(4) 0.008(4)
C47 0.044(6) 0.058(8) 0.026(5) -0.003(5) -0.008(5) 0.004(5)
C48 0.058(7) 0.058(8) 0.044(6) 0.015(6) 0.008(6) -0.023(6)
C49 0.106(10) 0.026(6) 0.035(6) 0.000(5) 0.002(6) 0.007(6)
C50 0.057(7) 0.059(8) 0.022(5) -0.005(5) -0.002(5) 0.010(6)
C51 0.043(6) 0.056(7) 0.021(5) 0.008(5) 0.015(5) 0.015(5)
C52 0.039(5) 0.027(6) 0.033(5) 0.007(4) 0.002(5) 0.000(4)
C53 0.062(7) 0.059(8) 0.021(5) 0.006(5) 0.004(5) 0.010(6)
C54 0.091(9) 0.060(8) 0.034(6) -0.010(6) -0.020(6) 0.022(7)
C55 0.090(10) 0.111(12) 0.053(8) -0.025(8) -0.004(7) -0.026(9)
C56 0.036(6) 0.120(12) 0.061(8) -0.011(8) -0.004(6) -0.005(7)
C57 0.053(7) 0.101(10) 0.032(6) -0.008(6) -0.021(5) -0.003(7)
C58 0.085(8) 0.072(9) 0.037(6) 0.001(6) 0.004(6) 0.051(7)
C59 0.027(4) 0.016(5) 0.031(5) 0.002(4) -0.004(4) 0.002(4)
C60 0.027(5) 0.056(7) 0.020(4) 0.011(4) -0.003(4) -0.001(5)
C61 0.041(5) 0.019(5) 0.041(5) 0.004(4) -0.015(4) -0.009(4)
C62 0.038(6) 0.071(8) 0.052(6) 0.021(6) -0.022(5) -0.031(6)
C63 0.051(3) 0.052(3) 0.052(3) 0.0010(10) 0.0018(10) -0.0008(10)
C64 0.040(6) 0.073(8) 0.029(5) 0.007(5) 0.009(5) 0.005(5)
C65 0.061(7) 0.022(5) 0.034(5) 0.008(5) -0.010(5) 0.001(5)
C66 0.021(4) 0.038(6) 0.016(4) 0.000(4) 0.008(4) -0.010(4)
C67 0.031(5) 0.035(6) 0.025(5) 0.007(4) 0.001(4) 0.004(4)
C68 0.037(6) 0.059(7) 0.033(5) -0.013(5) -0.002(5) -0.002(5)
C69 0.052(7) 0.079(9) 0.046(6) 0.004(6) -0.008(5) -0.033(6)
C70 0.071(7) 0.028(6) 0.067(8) 0.003(6) -0.017(6) -0.024(5)
C71 0.052(6) 0.065(8) 0.028(5) 0.008(5) -0.016(5) -0.012(6)
C81 0.047(6) 0.039(7) 0.056(6) 0.006(5) -0.003(5) -0.001(5)
Cl2 0.099(2) 0.091(3) 0.0619(19) 0.0120(19) 0.0250(18) 0.018(2)
Cl3 0.076(2) 0.089(3) 0.0704(19) 0.0088(18) -0.0186(16) 0.0113(19)

loop_
_atom_type_symbol
_atom_type_description
_atom_type_scat_dispersion_real
_atom_type_scat_dispersion_imag
_atom_type_scat_source
C C 0.0033 0.0016 'International Tables Vol C Tables 4.2.6.8 and 6.1.1.4'
H H 0.0000 0.0000 'International Tables Vol C Tables 4.2.6.8 and 6.1.1.4'
N N 0.0061 0.0033 'International Tables Vol C Tables 4.2.6.8 and 6.1.1.4'
Cl Cl 0.1484 0.1585 'International Tables Vol C Tables 4.2.6.8 and 6.1.1.4'
Au Au -2.0133 8.8022 'International Tables Vol C Tables 4.2.6.8 and 6.1.1.4'

loop_
_geom_angle_atom_site_label_1
_geom_angle_atom_site_label_2
_geom_angle_atom_site_label_3
_geom_angle
C1 Au1 Cl1 178.3(2)
N2 C1 N5 106.3(6)
N2 C1 Au1 126.1(6)
N5 C1 Au1 127.6(6)
C1 N2 C3 110.0(6)
C1 N2 C6 126.0(6)
C3 N2 C6 123.8(7)
C4 C3 N2 106.2(7)
C4 C3 H3A 126.9
N2 C3 H3A 126.9
N5 C4 C3 107.0(7)
N5 C4 H4A 126.5
C3 C4 H4A 126.5
C4 N5 C1 110.5(7)
C4 N5 C39 124.4(6)
C1 N5 C39 125.1(6)
C7 C6 C11 122.2(7)
C7 C6 N2 120.2(7)
C11 C6 N2 117.6(7)
C6 C7 C8 118.6(7)
C6 C7 C12 119.5(7)
C8 C7 C12 121.9(7)
C9 C8 C7 121.7(8)
C9 C8 H8A 119.2
C7 C8 H8A 119.2
C8 C9 C10 117.5(7)
C8 C9 C25 121.0(7)
C10 C9 C25 121.5(7)
C11 C10 C9 122.2(7)
C11 C10 H10A 118.9
C9 C10 H10A 118.9
C10 C11 C6 117.7(7)
C10 C11 C26 122.9(7)
C6 C11 C26 119.3(7)
C13 C12 C19 114.7(6)
C13 C12 C7 112.8(7)
C19 C12 C7 111.7(6)
C13 C12 H12A 105.5
C19 C12 H12A 105.5
C7 C12 H12A 105.5
C14 C13 C18 118.5(7)
C14 C13 C12 122.0(7)
C18 C13 C12 119.5(8)
C13 C14 C15 120.9(7)
C13 C14 H14A 119.5
C15 C14 H14A 119.5
C16 C15 C14 120.8(9)
C16 C15 H15A 119.6
C14 C15 H15A 119.6
C15 C16 C17 120.3(9)
C15 C16 H16A 119.8
C17 C16 H16A 119.8
C18 C17 C16 119.4(8)
C18 C17 H17A 120.3
C16 C17 H17A 120.3
C17 C18 C13 120.1(8)
C17 C18 H18A 120.0
C13 C18 H18A 120.0
C24 C19 C20 119.6(8)
C24 C19 C12 121.2(8)
C20 C19 C12 119.2(7)
C21 C20 C19 119.3(9)
C21 C20 H20A 120.4
C19 C20 H20A 120.4
C22 C21 C20 120.8(10)
C22 C21 H21A 119.6
C20 C21 H21A 119.6
C21 C22 C23 120.6(10)
C21 C22 H22A 119.7
C23 C22 H22A 119.7
C22 C23 C24 119.9(9)
C22 C23 H23A 120.1
C24 C23 H23A 120.1
C19 C24 C23 119.8(8)
C19 C24 H24A 120.1
C23 C24 H24A 120.1
C9 C25 H25A 109.5
C9 C25 H25B 109.5
H25A C25 H25B 109.5
C9 C25 H25C 109.5
H25A C25 H25C 109.5
H25B C25 H25C 109.5
C33 C26 C11 110.9(8)
C33 C26 C27 115.3(7)
C11 C26 C27 111.2(7)
C33 C26 H26A 106.3
C11 C26 H26A 106.3
C27 C26 H26A 106.3
C28 C27 C32 119.4(8)
C28 C27 C26 119.3(8)
C32 C27 C26 121.1(9)
C27 C28 C29 122.0(9)
C27 C28 H28A 119.0
C29 C28 H28A 119.0
C30 C29 C28 118.1(11)
C30 C29 H29A 121.0
C28 C29 H29A 121.0
C29 C30 C31 121.5(9)
C29 C30 H30A 119.2
C31 C30 H30A 119.2
C32 C31 C30 119.5(9)
C32 C31 H31A 120.2
C30 C31 H31A 120.2
C31 C32 C27 119.4(8)
C31 C32 H32A 120.3
C27 C32 H32A 120.3
C34 C33 C38 118.6(10)
C34 C33 C26 122.1(8)
C38 C33 C26 119.1(10)
C33 C34 C35 121.3(9)
C33 C34 H34A 119.3
C35 C34 H34A 119.3
C36 C35 C34 120.0(11)
C36 C35 H35A 120.0
C34 C35 H35A 120.0
C37 C36 C35 118.8(11)
C37 C36 H36A 120.6
C35 C36 H36A 120.6
C36 C37 C38 122.8(11)
C36 C37 H37A 118.6
C38 C37 H37A 118.6
C37 C38 C33 118.3(11)
C37 C38 H38A 120.8
C33 C38 H38A 120.8
C44 C39 C40 121.0(8)
C44 C39 N5 118.9(7)
C40 C39 N5 119.9(6)
C41 C40 C39 119.1(7)
C41 C40 C45 120.3(7)
C39 C40 C45 120.5(7)
C40 C41 C42 121.2(8)
C40 C41 H41A 119.4
C42 C41 H41A 119.4
C43 C42 C41 117.6(8)
C43 C42 C58 122.1(8)
C41 C42 C58 120.3(8)
C44 C43 C42 123.7(8)
C44 C43 H43A 118.2
C42 C43 H43A 118.2
C43 C44 C39 116.9(7)
C43 C44 C59 120.4(7)
C39 C44 C59 122.7(8)
C52 C45 C40 114.3(7)
C52 C45 C46 112.8(7)
C40 C45 C46 109.8(7)
C52 C45 H45A 106.5
C40 C45 H45A 106.5
C46 C45 H45A 106.5
C51 C46 C47 119.7(8)
C51 C46 C45 121.8(8)
C47 C46 C45 118.5(8)
C46 C47 C48 121.5(9)
C46 C47 H47A 119.3
C48 C47 H47A 119.3
C47 C48 C49 118.1(10)
C47 C48 H48A 120.9
C49 C48 H48A 120.9
C50 C49 C48 120.8(10)
C50 C49 H49A 119.6
C48 C49 H49A 119.6
C49 C50 C51 120.2(10)
C49 C50 H50A 119.9
C51 C50 H50A 119.9
C46 C51 C50 119.6(9)
C46 C51 H51A 120.2
C50 C51 H51A 120.2
C53 C52 C57 116.2(9)
C53 C52 C45 121.1(8)
C57 C52 C45 122.3(8)
C54 C53 C52 122.3(9)
C54 C53 H53A 118.9
C52 C53 H53A 118.9
C53 C54 C55 121.3(10)
C53 C54 H54A 119.3
C55 C54 H54A 119.3
C56 C55 C54 117.7(11)
C56 C55 H55A 121.2
C54 C55 H55A 121.2
C55 C56 C57 121.2(10)
C55 C56 H56A 119.4
C57 C56 H56A 119.4
C52 C57 C56 121.1(9)
C52 C57 H57A 119.5
C56 C57 H57A 119.5
C42 C58 H58A 109.5
C42 C58 H58B 109.5
H58A C58 H58B 109.5
C42 C58 H58C 109.5
H58A C58 H58C 109.5
H58B C58 H58C 109.5
C66 C59 C44 113.2(7)
C66 C59 C60 114.2(6)
C44 C59 C60 111.7(7)
C66 C59 H59A 105.6
C44 C59 H59A 105.6
C60 C59 H59A 105.6
C61 C60 C65 118.0(8)
C61 C60 C59 119.9(8)
C65 C60 C59 122.1(9)
C62 C61 C60 120.8(9)
C62 C61 H61A 119.6
C60 C61 H61A 119.6
C63 C62 C61 120.6(10)
C63 C62 H62A 119.7
C61 C62 H62A 119.7
C62 C63 C64 119.7(9)
C62 C63 H63A 120.1
C64 C63 H63A 120.1
C65 C64 C63 119.6(9)
C65 C64 H64A 120.2
C63 C64 H64A 120.2
C64 C65 C60 121.2(9)
C64 C65 H65A 119.4
C60 C65 H65A 119.4
C71 C66 C67 116.7(8)
C71 C66 C59 123.0(8)
C67 C66 C59 120.3(7)
C68 C67 C66 120.7(8)
C68 C67 H67A 119.6
C66 C67 H67A 119.6
C69 C68 C67 122.1(10)
C69 C68 H68A 118.9
C67 C68 H68A 118.9
C68 C69 C70 118.1(10)
C68 C69 H69A 120.9
C70 C69 H69A 120.9
C69 C70 C71 121.7(9)
C69 C70 H70A 119.1
C71 C70 H70A 119.1
C70 C71 C66 120.6(9)
C70 C71 H71A 119.7
C66 C71 H71A 119.7
Cl3 C81 Cl2 111.6(5)
Cl3 C81 H81A 109.3
Cl2 C81 H81A 109.3
Cl3 C81 H81B 109.3
Cl2 C81 H81B 109.3
H81A C81 H81B 108.0

loop_
_geom_bond_atom_site_label_1
_geom_bond_atom_site_label_2
_geom_bond_distance
Au1 C1 1.987(7)
Au1 Cl1 2.274(2)
C1 N2 1.332(9)
C1 N5 1.347(9)
N2 C3 1.374(9)
N2 C6 1.438(9)
C3 C4 1.367(11)
C3 H3A 0.9500
C4 N5 1.348(9)
C4 H4A 0.9500
N5 C39 1.431(10)
C6 C7 1.370(10)
C6 C11 1.415(10)
C7 C8 1.396(11)
C7 C12 1.535(10)
C8 C9 1.395(10)
C8 H8A 0.9500
C9 C10 1.414(11)
C9 C25 1.498(11)
C10 C11 1.372(11)
C10 H10A 0.9500
C11 C26 1.525(11)
C12 C13 1.511(11)
C12 C19 1.513(11)
C12 H12A 1.0000
C13 C14 1.379(11)
C13 C18 1.422(11)
C14 C15 1.405(12)
C14 H14A 0.9500
C15 C16 1.349(11)
C15 H15A 0.9500
C16 C17 1.411(12)
C16 H16A 0.9500
C17 C18 1.399(11)
C17 H17A 0.9500
C18 H18A 0.9500
C19 C24 1.388(11)
C19 C20 1.397(12)
C20 C21 1.395(13)
C20 H20A 0.9500
C21 C22 1.358(13)
C21 H21A 0.9500
C22 C23 1.376(12)
C22 H22A 0.9500
C23 C24 1.397(11)
C23 H23A 0.9500
C24 H24A 0.9500
C25 H25A 0.9800
C25 H25B 0.9800
C25 H25C 0.9800
C26 C33 1.519(13)
C26 C27 1.550(12)
C26 H26A 1.0000
C27 C28 1.359(14)
C27 C32 1.401(11)
C28 C29 1.397(14)
C28 H28A 0.9500
C29 C30 1.358(14)
C29 H29A 0.9500
C30 C31 1.396(14)
C30 H30A 0.9500
C31 C32 1.382(11)
C31 H31A 0.9500
C32 H32A 0.9500
C33 C34 1.363(13)
C33 C38 1.406(12)
C34 C35 1.404(13)
C34 H34A 0.9500
C35 C36 1.370(14)
C35 H35A 0.9500
C36 C37 1.349(15)
C36 H36A 0.9500
C37 C38 1.398(14)
C37 H37A 0.9500
C38 H38A 0.9500
C39 C44 1.403(11)
C39 C40 1.407(11)
C40 C41 1.377(11)
C40 C45 1.538(11)
C41 C42 1.403(11)
C41 H41A 0.9500
C42 C43 1.386(12)
C42 C58 1.503(12)
C43 C44 1.380(11)
C43 H43A 0.9500
C44 C59 1.524(11)
C45 C52 1.494(12)
C45 C46 1.544(12)
C45 H45A 1.0000
C46 C51 1.369(12)
C46 C47 1.378(12)
C47 C48 1.381(13)
C47 H47A 0.9500
C48 C49 1.388(14)
C48 H48A 0.9500
C49 C50 1.368(13)
C49 H49A 0.9500
C50 C51 1.390(13)
C50 H50A 0.9500
C51 H51A 0.9500
C52 C53 1.398(12)
C52 C57 1.401(12)
C53 C54 1.365(14)
C53 H53A 0.9500
C54 C55 1.406(15)
C54 H54A 0.9500
C55 C56 1.363(14)
C55 H55A 0.9500
C56 C57 1.414(15)
C56 H56A 0.9500
C57 H57A 0.9500
C58 H58A 0.9800
C58 H58B 0.9800
C58 H58C 0.9800
C59 C66 1.519(11)
C59 C60 1.537(10)
C59 H59A 1.0000
C60 C61 1.384(12)
C60 C65 1.385(12)
C61 C62 1.399(11)
C61 H61A 0.9500
C62 C63 1.357(13)
C62 H62A 0.9500
C63 C64 1.391(14)
C63 H63A 0.9500
C64 C65 1.394(12)
C64 H64A 0.9500
C65 H65A 0.9500
C66 C71 1.392(12)
C66 C67 1.400(12)
C67 C68 1.383(13)
C67 H67A 0.9500
C68 C69 1.343(14)
C68 H68A 0.9500
C69 C70 1.372(14)
C69 H69A 0.9500
C70 C71 1.383(13)
C70 H70A 0.9500
C71 H71A 0.9500
C81 Cl3 1.744(10)
C81 Cl2 1.745(9)
C81 H81A 0.9900
C81 H81B 0.9900

loop_
_geom_torsion_atom_site_label_1
_geom_torsion_atom_site_label_2
_geom_torsion_atom_site_label_3
_geom_torsion_atom_site_label_4
_geom_torsion
Cl1 Au1 C1 N2 106(8)
Cl1 Au1 C1 N5 -71(8)
N5 C1 N2 C3 -0.7(8)
Au1 C1 N2 C3 -178.2(5)
N5 C1 N2 C6 -176.5(6)
Au1 C1 N2 C6 6.0(11)
C1 N2 C3 C4 1.2(8)
C6 N2 C3 C4 177.1(7)
N2 C3 C4 N5 -1.2(8)
C3 C4 N5 C1 0.8(8)
C3 C4 N5 C39 -175.4(6)
N2 C1 N5 C4 -0.1(8)
Au1 C1 N5 C4 177.4(5)
N2 C1 N5 C39 176.2(6)
Au1 C1 N5 C39 -6.4(10)
C1 N2 C6 C7 84.4(10)
C3 N2 C6 C7 -90.8(10)
C1 N2 C6 C11 -94.0(9)
C3 N2 C6 C11 90.8(9)
C11 C6 C7 C8 -1.8(12)
N2 C6 C7 C8 179.9(7)
C11 C6 C7 C12 -179.5(7)
N2 C6 C7 C12 2.2(11)
C6 C7 C8 C9 0.4(12)
C12 C7 C8 C9 178.0(7)
C7 C8 C9 C10 2.3(12)
C7 C8 C9 C25 -177.0(9)
C8 C9 C10 C11 -3.8(13)
C25 C9 C10 C11 175.5(9)
C9 C10 C11 C6 2.5(12)
C9 C10 C11 C26 179.2(8)
C7 C6 C11 C10 0.4(12)
N2 C6 C11 C10 178.7(7)
C7 C6 C11 C26 -176.4(8)
N2 C6 C11 C26 1.9(11)
C6 C7 C12 C13 82.3(9)
C8 C7 C12 C13 -95.3(9)
C6 C7 C12 C19 -146.7(8)
C8 C7 C12 C19 35.7(10)
C19 C12 C13 C14 -105.8(9)
C7 C12 C13 C14 23.7(11)
C19 C12 C13 C18 77.0(9)
C7 C12 C13 C18 -153.5(7)
C18 C13 C14 C15 -0.6(13)
C12 C13 C14 C15 -177.8(8)
C13 C14 C15 C16 0.7(14)
C14 C15 C16 C17 -0.5(14)
C15 C16 C17 C18 0.1(13)
C16 C17 C18 C13 0.1(13)
C14 C13 C18 C17 0.2(12)
C12 C13 C18 C17 177.4(8)
C13 C12 C19 C24 36.2(10)
C7 C12 C19 C24 -93.9(8)
C13 C12 C19 C20 -147.2(7)
C7 C12 C19 C20 82.7(9)
C24 C19 C20 C21 0.1(12)
C12 C19 C20 C21 -176.6(7)
C19 C20 C21 C22 -0.6(14)
C20 C21 C22 C23 -0.3(15)
C21 C22 C23 C24 1.7(13)
C20 C19 C24 C23 1.3(10)
C12 C19 C24 C23 177.9(6)
C22 C23 C24 C19 -2.2(11)
C10 C11 C26 C33 103.7(9)
C6 C11 C26 C33 -79.7(9)
C10 C11 C26 C27 -25.9(12)
C6 C11 C26 C27 150.7(8)
C33 C26 C27 C28 160.3(10)
C11 C26 C27 C28 -72.5(12)
C33 C26 C27 C32 -23.8(12)
C11 C26 C27 C32 103.4(10)
C32 C27 C28 C29 -0.5(17)
C26 C27 C28 C29 175.4(10)
C27 C28 C29 C30 2.1(19)
C28 C29 C30 C31 -2.6(18)
C29 C30 C31 C32 1.6(16)
C30 C31 C32 C27 0.0(13)
C28 C27 C32 C31 -0.5(14)
C26 C27 C32 C31 -176.4(8)
C11 C26 C33 C34 -36.7(10)
C27 C26 C33 C34 90.7(10)
C11 C26 C33 C38 139.7(7)
C27 C26 C33 C38 -92.9(9)
C38 C33 C34 C35 1.3(12)
C26 C33 C34 C35 177.7(7)
C33 C34 C35 C36 -3.0(13)
C34 C35 C36 C37 3.1(14)
C35 C36 C37 C38 -1.6(14)
C36 C37 C38 C33 -0.1(13)
C34 C33 C38 C37 0.2(11)
C26 C33 C38 C37 -176.3(7)
C4 N5 C39 C44 89.1(9)
C1 N5 C39 C44 -86.7(9)
C4 N5 C39 C40 -95.5(9)
C1 N5 C39 C40 88.7(9)
C44 C39 C40 C41 -7.2(12)
N5 C39 C40 C41 177.5(7)
C44 C39 C40 C45 176.2(8)
N5 C39 C40 C45 0.9(11)
C39 C40 C41 C42 2.5(13)
C45 C40 C41 C42 179.1(8)
C40 C41 C42 C43 0.7(13)
C40 C41 C42 C58 -177.9(9)
C41 C42 C43 C44 0.8(14)
C58 C42 C43 C44 179.3(10)
C42 C43 C44 C39 -5.3(13)
C42 C43 C44 C59 176.0(8)
C40 C39 C44 C43 8.4(12)
N5 C39 C44 C43 -176.2(7)
C40 C39 C44 C59 -172.9(7)
N5 C39 C44 C59 2.4(12)
C41 C40 C45 C52 -82.3(10)
C39 C40 C45 C52 94.2(10)
C41 C40 C45 C46 45.6(11)
C39 C40 C45 C46 -137.9(8)
C52 C45 C46 C51 34.7(10)
C40 C45 C46 C51 -94.0(9)
C52 C45 C46 C47 -144.0(8)
C40 C45 C46 C47 87.3(9)
C51 C46 C47 C48 2.0(13)
C45 C46 C47 C48 -179.3(8)
C46 C47 C48 C49 1.5(14)
C47 C48 C49 C50 -4.1(14)
C48 C49 C50 C51 3.2(14)
C47 C46 C51 C50 -3.0(12)
C45 C46 C51 C50 178.3(8)
C49 C50 C51 C46 0.4(13)
C40 C45 C52 C53 175.9(8)
C46 C45 C52 C53 49.5(11)
C40 C45 C52 C57 -11.5(12)
C46 C45 C52 C57 -137.9(9)
C57 C52 C53 C54 4.0(15)
C45 C52 C53 C54 177.0(9)
C52 C53 C54 C55 -4.8(17)
C53 C54 C55 C56 2.5(19)
C54 C55 C56 C57 0.4(19)
C53 C52 C57 C56 -1.1(15)
C45 C52 C57 C56 -174.0(10)
C55 C56 C57 C52 -1.1(19)
C43 C44 C59 C66 -71.5(10)
C39 C44 C59 C66 109.9(9)
C43 C44 C59 C60 59.1(11)
C39 C44 C59 C60 -119.6(9)
C66 C59 C60 C61 -140.8(8)
C44 C59 C60 C61 89.2(10)
C66 C59 C60 C65 39.1(11)
C44 C59 C60 C65 -90.9(10)
C65 C60 C61 C62 0.3(13)
C59 C60 C61 C62 -179.7(8)
C60 C61 C62 C63 0.4(14)
C61 C62 C63 C64 -0.3(15)
C62 C63 C64 C65 -0.6(15)
C63 C64 C65 C60 1.3(14)
C61 C60 C65 C64 -1.2(13)
C59 C60 C65 C64 178.9(8)
C44 C59 C66 C71 -9.2(11)
C60 C59 C66 C71 -138.5(9)
C44 C59 C66 C67 173.7(7)
C60 C59 C66 C67 44.4(11)
C71 C66 C67 C68 0.8(12)
C59 C66 C67 C68 178.2(7)
C66 C67 C68 C69 -1.3(14)
C67 C68 C69 C70 2.0(16)
C68 C69 C70 C71 -2.3(17)
C69 C70 C71 C66 2.0(16)
C67 C66 C71 C70 -1.2(13)
C59 C66 C71 C70 -178.4(8)
